data_2223891
loop_
_publ_author_name
'Surendra Babu, V. H. H.'
'Krishnaiah, M.'
'Srinivasulu, K.'
'Raju, C. Naga'
'Sreedhar, B.'

_publ_section_title
;6-Bromo-2-(4-nitrophenoxy)-3-(1-phenylethyl)-3,4-dihydro-1,3,2-benzoxazaphosphinine
 2-oxide
;
_journal_coeditor_code LH2902
_journal_issue 11
_journal_name_full 'Acta Crystallographica Section E'
_journal_page_first o2700
_journal_page_last o2701
_journal_paper_doi 10.1107/S1600536809040379
_journal_volume 65
_journal_year 2009
_chemical_formula_iupac 'C21 H18 Br N2 O5 P'
_chemical_formula_moiety 'C21 H18 Br N2 O5 P'
_chemical_formula_sum 'C21 H18 Br N2 O5 P'
_chemical_formula_weight 489.24
_chemical_name_systematic
;
6-Bromo-2-(4-nitrophenoxy)-3-(1-phenylethyl)-3,4-dihydro-1,3,2-
benzoxazaphosphinine 2-oxide
;
_space_group_IT_number 2
_symmetry_cell_setting triclinic
_symmetry_space_group_name_Hall '-P 1'
_symmetry_space_group_name_H-M 'P -1'
_atom_sites_solution_hydrogens geom
_atom_sites_solution_primary direct
_atom_sites_solution_secondary difmap
_audit_creation_method SHELXL-97
_cell_angle_alpha 111.1540(10)
_cell_angle_beta 97.905(2)
_cell_angle_gamma 104.359(2)
_cell_formula_units_Z 2
_cell_length_a 6.9038(6)
_cell_length_b 12.0229(11)
_cell_length_c 14.0667(13)
_cell_measurement_reflns_used 4932
_cell_measurement_temperature 294(2)
_cell_measurement_theta_max 28.0
_cell_measurement_theta_min 1.6
_cell_volume 1021.05(16)
_computing_cell_refinement 'SAINT (Bruker, 2002)'
_computing_data_collection 'SMART (Bruker, 2001)'
_computing_data_reduction 'SAINT (Bruker, 2002)'
_computing_molecular_graphics 'ZORTEPII (Zsolnai, 1998)'
_computing_publication_material
;
enCIFer (Allen <i>et al.</i>,  2004) and PARST (Nardelli, 1995)
;
_computing_structure_refinement 'SHELXL97 (Sheldrick, 2008)'
_computing_structure_solution 'SHELXS97 (Sheldrick, 2008)'
_diffrn_ambient_temperature 294(2)
_diffrn_measured_fraction_theta_full 0.997
_diffrn_measured_fraction_theta_max 0.942
_diffrn_measurement_device_type
;
Siemens SMART CCD area-detector
;
_diffrn_measurement_method \w-2\q
_diffrn_radiation_monochromator graphite
_diffrn_radiation_source 'fine-focus sealed tube'
_diffrn_radiation_type MoK\a
_diffrn_radiation_wavelength 0.71073
_diffrn_reflns_av_R_equivalents 0.0260
_diffrn_reflns_av_sigmaI/netI 0.0343
_diffrn_reflns_limit_h_max 9
_diffrn_reflns_limit_h_min -9
_diffrn_reflns_limit_k_max 15
_diffrn_reflns_limit_k_min -15
_diffrn_reflns_limit_l_max 18
_diffrn_reflns_limit_l_min -18
_diffrn_reflns_number 11716
_diffrn_reflns_theta_full 25.00
_diffrn_reflns_theta_max 28.01
_diffrn_reflns_theta_min 1.60
_diffrn_standards_decay_% 0
_diffrn_standards_number 0
_exptl_absorpt_coefficient_mu 2.128
_exptl_absorpt_correction_T_max 0.808
_exptl_absorpt_correction_T_min 0.533
_exptl_absorpt_correction_type multi-scan
_exptl_absorpt_process_details '(SADABS; Sheldrick, 2004)'
_exptl_crystal_colour Colorless
_exptl_crystal_density_diffrn 1.591
_exptl_crystal_density_meas 1.590
_exptl_crystal_density_method 'not measured'
_exptl_crystal_description Plate
_exptl_crystal_F_000 496
_exptl_crystal_size_max 0.30
_exptl_crystal_size_mid 0.28
_exptl_crystal_size_min 0.10
_refine_diff_density_max 0.552
_refine_diff_density_min -0.303
_refine_ls_extinction_method none
_refine_ls_goodness_of_fit_ref 1.040
_refine_ls_hydrogen_treatment constr
_refine_ls_matrix_type full
_refine_ls_number_parameters 271
_refine_ls_number_reflns 4932
_refine_ls_number_restraints 0
_refine_ls_restrained_S_all 1.040
_refine_ls_R_factor_all 0.0421
_refine_ls_R_factor_gt 0.0344
_refine_ls_shift/su_max 0.001
_refine_ls_shift/su_mean 0.000
_refine_ls_structure_factor_coef Fsqd
_refine_ls_weighting_details 'calc w=1/[\s^2^(Fo^2^)+(0.0447P)^2^+0.2933P] where P=(Fo^2^+2Fc^2^)/3'
_refine_ls_weighting_scheme calc
_refine_ls_wR_factor_gt 0.0878
_refine_ls_wR_factor_ref 0.0923
_reflns_number_gt 3958
_reflns_number_total 4932
_reflns_threshold_expression I>2\s(I)
_cod_data_source_file lh2902.cif
_cod_data_source_block I
_cod_depositor_comments
;
The following automatic conversions were performed:
'_geom_hbond_publ_flag' value 'Y' changed to 'y' according to
'/home/saulius/struct/CIF-dictionaries/cif_core.dic' dictionary named
'cif_core.dic' version 2.4.1 from 2010-06-29 (2 times).

Automatic conversion script
Id: cif_fix_enum 1527 2010-12-29 10:47:43Z saulius 

The following automatic conversions were performed:

'_geom_hbond_publ_flag' value 'Y' changed to 'y' according to
/home/saulius/struct/CIF-dictionaries/cif_core.dic dictionary named
'cif_core.dic' version 2.4.1 from 2010-06-29 (2 times).

Automatic conversion script
Id: cif_fix_values 1715 2011-07-08 13:25:40Z adriana 
;
_cod_database_code 2223891
_cod_database_fobs_code 2223891

loop_
_symmetry_equiv_pos_as_xyz
'x, y, z'
'-x, -y, -z'

loop_
_atom_site_type_symbol
_atom_site_label
_atom_site_fract_x
_atom_site_fract_y
_atom_site_fract_z
_atom_site_U_iso_or_equiv
_atom_site_adp_type
_atom_site_calc_flag
_atom_site_refinement_flags
_atom_site_occupancy
_atom_site_disorder_assembly
_atom_site_disorder_group
Br Br30 0.07372(3) 0.95218(2) 0.846811(18) 0.05590(10) Uani d . 1 . .
P P1 0.98210(7) 1.40317(5) 1.22196(4) 0.03470(12) Uani d . 1 . .
N N2 0.7703(2) 1.37669(15) 1.25914(12) 0.0344(3) Uani d . 1 . .
O O4 0.9135(2) 1.32659(15) 1.09802(12) 0.0500(4) Uani d . 1 . .
C C12 0.3366(3) 1.07127(19) 0.92609(16) 0.0394(4) Uani d . 1 . .
O O5 1.1552(2) 1.38127(14) 1.27575(13) 0.0463(3) Uani d . 1 . .
O O8 1.9001(4) 1.7330(3) 1.1441(3) 0.1177(12) Uani d . 1 . .
O O6 1.0436(2) 1.54558(14) 1.23196(13) 0.0468(4) Uani d . 1 . .
C C16 0.7768(3) 1.40186(18) 1.37146(14) 0.0350(4) Uani d . 1 . .
H H16 0.9224 1.4276 1.4081 0.042 Uiso calc R 1 . .
C C19 0.4550(3) 1.2403(2) 1.37139(17) 0.0430(5) Uani d . 1 . .
H H19 0.3747 1.2885 1.3605 0.052 Uiso calc R 1 . .
C C9 0.5758(3) 1.35586(19) 1.18729(15) 0.0372(4) Uani d . 1 . .
H H9A 0.5784 1.4328 1.1789 0.045 Uiso calc R 1 . .
H H9B 0.4609 1.3335 1.2169 0.045 Uiso calc R 1 . .
C C11 0.3542(3) 1.16589(19) 1.02215(15) 0.0372(4) Uani d . 1 . .
H H11 0.2373 1.1719 1.0468 0.045 Uiso calc R 1 . .
C C10 0.5470(3) 1.25190(18) 1.08172(14) 0.0332(4) Uani d . 1 . .
C C15 0.7171(3) 1.23950(19) 1.04172(15) 0.0372(4) Uani d . 1 . .
C C18 0.6676(3) 1.28190(18) 1.38117(14) 0.0357(4) Uani d . 1 . .
C C13 0.5082(3) 1.0600(2) 0.88753(17) 0.0454(5) Uani d . 1 . .
H H13 0.4939 0.9954 0.8230 0.055 Uiso calc R 1 . .
C C21 0.4794(4) 1.0567(2) 1.39599(19) 0.0578(6) Uani d . 1 . .
H H21 0.4166 0.9812 1.4000 0.069 Uiso calc R 1 . .
C C17 0.7001(3) 1.5121(2) 1.42262(18) 0.0473(5) Uani d . 1 . .
H H17A 0.7766 1.5840 1.4130 0.071 Uiso calc R 1 . .
H H17B 0.7194 1.5322 1.4965 0.071 Uiso calc R 1 . .
H H17C 0.5560 1.4897 1.3905 0.071 Uiso calc R 1 . .
C C29 1.2448(3) 1.60445(19) 1.22977(18) 0.0423(5) Uani d . 1 . .
C C24 1.3853(4) 1.6834(2) 1.3241(2) 0.0554(6) Uani d . 1 . .
H H24 1.3462 1.6988 1.3871 0.066 Uiso calc R 1 . .
C C23 0.7834(3) 1.2087(2) 1.39997(18) 0.0472(5) Uani d . 1 . .
H H23 0.9252 1.2349 1.4071 0.057 Uiso calc R 1 . .
C C28 1.2949(4) 1.5824(2) 1.1350(2) 0.0541(6) Uani d . 1 . .
H H28 1.1961 1.5305 1.0720 0.065 Uiso calc R 1 . .
C C14 0.7011(3) 1.1457(2) 0.94568(16) 0.0440(5) Uani d . 1 . .
H H14 0.8177 1.1402 0.9205 0.053 Uiso calc R 1 . .
C C26 1.6379(4) 1.7154(2) 1.2300(2) 0.0575(6) Uani d . 1 . .
C C20 0.3630(4) 1.1278(2) 1.37790(18) 0.0517(5) Uani d . 1 . .
H H20 0.2211 1.1002 1.3699 0.062 Uiso calc R 1 . .
C C27 1.4966(4) 1.6394(3) 1.1355(2) 0.0629(7) Uani d . 1 . .
H H27 1.5352 1.6262 1.0725 0.076 Uiso calc R 1 . .
C C22 0.6907(4) 1.0980(2) 1.4082(2) 0.0586(6) Uani d . 1 . .
H H22 0.7705 1.0510 1.4220 0.070 Uiso calc R 1 . .
C C25 1.5863(4) 1.7398(2) 1.3240(2) 0.0636(7) Uani d . 1 . .
H H25 1.6844 1.7934 1.3870 0.076 Uiso calc R 1 . .
N N3 1.8545(4) 1.7694(3) 1.2296(3) 0.0879(10) Uani d . 1 . .
O O7 1.9752(4) 1.8438(3) 1.3132(3) 0.1317(13) Uani d . 1 . .

loop_
_atom_site_aniso_label
_atom_site_aniso_U_11
_atom_site_aniso_U_22
_atom_site_aniso_U_33
_atom_site_aniso_U_12
_atom_site_aniso_U_13
_atom_site_aniso_U_23
Br30 0.04266(14) 0.05503(16) 0.05015(15) 0.00431(10) 0.00283(10) 0.01044(11)
P1 0.0238(2) 0.0376(3) 0.0450(3) 0.00870(19) 0.01247(19) 0.0190(2)
N2 0.0214(7) 0.0446(9) 0.0360(8) 0.0080(6) 0.0084(6) 0.0167(7)
O4 0.0316(7) 0.0606(10) 0.0450(8) 0.0013(7) 0.0178(6) 0.0135(7)
C12 0.0350(10) 0.0412(10) 0.0388(10) 0.0083(8) 0.0045(8) 0.0173(8)
O5 0.0285(7) 0.0523(9) 0.0669(10) 0.0149(6) 0.0140(6) 0.0323(8)
O8 0.0703(15) 0.158(3) 0.214(3) 0.0556(17) 0.084(2) 0.145(3)
O6 0.0325(7) 0.0431(8) 0.0727(10) 0.0116(6) 0.0196(7) 0.0305(8)
C16 0.0276(8) 0.0402(10) 0.0329(9) 0.0092(7) 0.0062(7) 0.0119(8)
C19 0.0358(10) 0.0526(12) 0.0453(11) 0.0125(9) 0.0127(9) 0.0255(10)
C9 0.0268(9) 0.0470(11) 0.0387(10) 0.0143(8) 0.0098(7) 0.0165(9)
C11 0.0310(9) 0.0457(11) 0.0391(10) 0.0129(8) 0.0105(8) 0.0211(9)
C10 0.0307(9) 0.0404(10) 0.0349(9) 0.0138(8) 0.0112(7) 0.0200(8)
C15 0.0319(9) 0.0426(10) 0.0402(10) 0.0100(8) 0.0132(8) 0.0205(8)
C18 0.0340(9) 0.0407(10) 0.0305(9) 0.0102(8) 0.0083(7) 0.0136(8)
C13 0.0479(12) 0.0480(12) 0.0385(10) 0.0172(10) 0.0135(9) 0.0135(9)
C21 0.0679(16) 0.0510(13) 0.0523(13) 0.0058(12) 0.0102(12) 0.0293(11)
C17 0.0433(11) 0.0420(11) 0.0464(11) 0.0120(9) 0.0116(9) 0.0079(9)
C29 0.0345(10) 0.0379(10) 0.0631(13) 0.0115(8) 0.0177(9) 0.0283(10)
C24 0.0531(13) 0.0461(12) 0.0603(14) 0.0068(10) 0.0198(11) 0.0187(11)
C23 0.0405(11) 0.0531(13) 0.0490(12) 0.0181(10) 0.0101(9) 0.0206(10)
C28 0.0462(12) 0.0665(15) 0.0577(13) 0.0148(11) 0.0149(10) 0.0361(12)
C14 0.0392(10) 0.0555(13) 0.0424(11) 0.0187(9) 0.0195(9) 0.0202(10)
C26 0.0377(11) 0.0520(13) 0.102(2) 0.0128(10) 0.0223(13) 0.0517(15)
C20 0.0419(11) 0.0600(14) 0.0493(12) 0.0030(10) 0.0104(10) 0.0274(11)
C27 0.0604(15) 0.0811(18) 0.0832(19) 0.0313(14) 0.0404(15) 0.0598(16)
C22 0.0678(16) 0.0556(14) 0.0646(15) 0.0277(12) 0.0126(13) 0.0345(12)
C25 0.0462(13) 0.0489(13) 0.0815(18) -0.0027(11) 0.0049(12) 0.0271(13)
N3 0.0474(14) 0.0891(19) 0.171(3) 0.0237(14) 0.0422(18) 0.096(2)
O7 0.0450(13) 0.114(2) 0.219(4) -0.0130(14) 0.0127(18) 0.083(2)

loop_
_atom_type_symbol
_atom_type_description
_atom_type_scat_dispersion_real
_atom_type_scat_dispersion_imag
_atom_type_scat_source
C C 0.0030 0.0020 'International Tables Vol C Tables 4.2.6.8 and 6.1.1.4'
H H 0.0000 0.0000 'International Tables Vol C Tables 4.2.6.8 and 6.1.1.4'
Br Br -0.2900 2.4600 'International Tables Vol C Tables 4.2.6.8 and 6.1.1.4'
N N 0.0060 0.0030 'International Tables Vol C Tables 4.2.6.8 and 6.1.1.4'
O O 0.0110 0.0060 'International Tables Vol C Tables 4.2.6.8 and 6.1.1.4'
P P 0.1020 0.0940 'International Tables Vol C Tables 4.2.6.8 and 6.1.1.4'

loop_
_geom_angle_atom_site_label_1
_geom_angle_atom_site_label_2
_geom_angle_atom_site_label_3
_geom_angle_site_symmetry_1
_geom_angle_site_symmetry_3
_geom_angle
_geom_angle_publ_flag
O5 P1 O4 . . 115.12(9) no
O5 P1 O6 . . 110.99(9) no
O4 P1 O6 . . 101.10(9) no
O5 P1 N2 . . 116.93(9) no
O4 P1 N2 . . 104.48(8) no
O6 P1 N2 . . 106.72(8) no
C9 N2 C16 . . 119.46(14) no
C9 N2 P1 . . 118.71(13) no
C16 N2 P1 . . 120.36(12) no
C15 O4 P1 . . 124.46(12) no
C11 C12 C13 . . 121.31(19) no
C11 C12 Br30 . . 119.49(15) no
C13 C12 Br30 . . 119.19(16) no
C29 O6 P1 . . 118.91(12) no
N2 C16 C18 . . 110.44(15) no
N2 C16 C17 . . 111.07(16) no
C18 C16 C17 . . 114.62(16) no
N2 C16 H16 . . 106.7 no
C18 C16 H16 . . 106.7 no
C17 C16 H16 . . 106.7 no
C20 C19 C18 . . 120.4(2) no
C20 C19 H19 . . 119.8 no
C18 C19 H19 . . 119.8 no
N2 C9 C10 . . 110.08(15) no
N2 C9 H9A . . 109.6 no
C10 C9 H9A . . 109.6 no
N2 C9 H9B . . 109.6 no
C10 C9 H9B . . 109.6 no
H9A C9 H9B . . 108.2 no
C12 C11 C10 . . 119.80(18) no
C12 C11 H11 . . 120.1 no
C10 C11 H11 . . 120.1 no
C15 C10 C11 . . 118.12(18) no
C15 C10 C9 . . 119.75(17) no
C11 C10 C9 . . 122.13(16) no
C14 C15 C10 . . 122.55(19) no
C14 C15 O4 . . 117.58(17) no
C10 C15 O4 . . 119.84(18) no
C23 C18 C19 . . 118.15(19) no
C23 C18 C16 . . 118.77(18) no
C19 C18 C16 . . 123.08(17) no
C14 C13 C12 . . 119.50(19) no
C14 C13 H13 . . 120.2 no
C12 C13 H13 . . 120.2 no
C20 C21 C22 . . 119.7(2) no
C20 C21 H21 . . 120.2 no
C22 C21 H21 . . 120.2 no
C16 C17 H17A . . 109.5 no
C16 C17 H17B . . 109.5 no
H17A C17 H17B . . 109.5 no
C16 C17 H17C . . 109.5 no
H17A C17 H17C . . 109.5 no
H17B C17 H17C . . 109.5 no
C24 C29 C28 . . 122.2(2) no
C24 C29 O6 . . 118.0(2) no
C28 C29 O6 . . 119.8(2) no
C29 C24 C25 . . 119.0(2) no
C29 C24 H24 . . 120.5 no
C25 C24 H24 . . 120.5 no
C22 C23 C18 . . 121.0(2) no
C22 C23 H23 . . 119.5 no
C18 C23 H23 . . 119.5 no
C29 C28 C27 . . 118.5(2) no
C29 C28 H28 . . 120.8 no
C27 C28 H28 . . 120.8 no
C15 C14 C13 . . 118.72(18) no
C15 C14 H14 . . 120.6 no
C13 C14 H14 . . 120.6 no
C25 C26 C27 . . 122.3(2) no
C25 C26 N3 . . 119.2(3) no
C27 C26 N3 . . 118.5(3) no
C21 C20 C19 . . 120.6(2) no
C21 C20 H20 . . 119.7 no
C19 C20 H20 . . 119.7 no
C26 C27 C28 . . 119.1(2) no
C26 C27 H27 . . 120.5 no
C28 C27 H27 . . 120.5 no
C23 C22 C21 . . 120.2(2) no
C23 C22 H22 . . 119.9 no
C21 C22 H22 . . 119.9 no
C26 C25 C24 . . 118.9(3) no
C26 C25 H25 . . 120.5 no
C24 C25 H25 . . 120.5 no
O7 N3 O8 . . 125.0(3) no
O7 N3 C26 . . 117.8(4) no
O8 N3 C26 . . 117.2(3) no

loop_
_geom_bond_atom_site_label_1
_geom_bond_atom_site_label_2
_geom_bond_site_symmetry_2
_geom_bond_distance
_geom_bond_publ_flag
Br30 C12 . 1.895(2) no
P1 O5 . 1.4564(15) no
P1 O4 . 1.5841(16) no
P1 O6 . 1.6065(15) no
P1 N2 . 1.6161(15) no
N2 C9 . 1.471(2) no
N2 C16 . 1.490(2) no
O4 C15 . 1.401(2) no
C12 C11 . 1.383(3) no
C12 C13 . 1.385(3) no
O8 N3 . 1.236(4) no
O6 C29 . 1.404(2) no
C16 C18 . 1.516(3) no
C16 C17 . 1.523(3) no
C16 H16 . 0.9800 no
C19 C20 . 1.386(3) no
C19 C18 . 1.398(3) no
C19 H19 . 0.9300 no
C9 C10 . 1.504(3) no
C9 H9A . 0.9700 no
C9 H9B . 0.9700 no
C11 C10 . 1.389(3) no
C11 H11 . 0.9300 no
C10 C15 . 1.387(3) no
C15 C14 . 1.381(3) no
C18 C23 . 1.394(3) no
C13 C14 . 1.384(3) no
C13 H13 . 0.9300 no
C21 C20 . 1.371(4) no
C21 C22 . 1.384(4) no
C21 H21 . 0.9300 no
C17 H17A . 0.9600 no
C17 H17B . 0.9600 no
C17 H17C . 0.9600 no
C29 C24 . 1.372(3) no
C29 C28 . 1.372(3) no
C24 C25 . 1.385(3) no
C24 H24 . 0.9300 no
C23 C22 . 1.380(3) no
C23 H23 . 0.9300 no
C28 C27 . 1.389(3) no
C28 H28 . 0.9300 no
C14 H14 . 0.9300 no
C26 C25 . 1.366(4) no
C26 C27 . 1.370(4) no
C26 N3 . 1.477(3) no
C20 H20 . 0.9300 no
C27 H27 . 0.9300 no
C22 H22 . 0.9300 no
C25 H25 . 0.9300 no
N3 O7 . 1.216(5) no

loop_
_geom_hbond_atom_site_label_D
_geom_hbond_atom_site_label_H
_geom_hbond_atom_site_label_A
_geom_hbond_site_symmetry_A
_geom_hbond_distance_DH
_geom_hbond_distance_HA
_geom_hbond_distance_DA
_geom_hbond_angle_DHA
_geom_hbond_publ_flag
C9 H9B O5 1_455 0.97 2.49 3.352(3) 148 y
C19 H19 O5 1_455 0.93 2.50 3.404(3) 163 y

loop_
_geom_torsion_atom_site_label_1
_geom_torsion_atom_site_label_2
_geom_torsion_atom_site_label_3
_geom_torsion_atom_site_label_4
_geom_torsion_site_symmetry_1
_geom_torsion_site_symmetry_2
_geom_torsion_site_symmetry_3
_geom_torsion_site_symmetry_4
_geom_torsion
_geom_torsion_publ_flag
O5 P1 N2 C9 . . . . -159.82(14) no
O4 P1 N2 C9 . . . . -31.29(17) no
O6 P1 N2 C9 . . . . 75.29(16) no
O5 P1 N2 C16 . . . . 34.08(18) no
O4 P1 N2 C16 . . . . 162.61(15) no
O6 P1 N2 C16 . . . . -90.81(15) no
O5 P1 O4 C15 . . . . 119.48(17) no
O6 P1 O4 C15 . . . . -120.83(17) no
N2 P1 O4 C15 . . . . -10.13(19) no
O5 P1 O6 C29 . . . . 36.11(19) no
O4 P1 O6 C29 . . . . -86.48(17) no
N2 P1 O6 C29 . . . . 164.56(16) no
C9 N2 C16 C18 . . . . 74.1(2) no
P1 N2 C16 C18 . . . . -119.90(15) no
C9 N2 C16 C17 . . . . -54.2(2) no
P1 N2 C16 C17 . . . . 111.78(17) no
C16 N2 C9 C10 . . . . -139.77(17) no
P1 N2 C9 C10 . . . . 54.0(2) no
C13 C12 C11 C10 . . . . 0.0(3) no
Br30 C12 C11 C10 . . . . 178.63(14) no
C12 C11 C10 C15 . . . . 0.2(3) no
C12 C11 C10 C9 . . . . -179.31(18) no
N2 C9 C10 C15 . . . . -36.3(2) no
N2 C9 C10 C11 . . . . 143.17(17) no
C11 C10 C15 C14 . . . . 0.1(3) no
C9 C10 C15 C14 . . . . 179.63(19) no
C11 C10 C15 O4 . . . . 178.15(17) no
C9 C10 C15 O4 . . . . -2.3(3) no
P1 O4 C15 C14 . . . . -154.46(17) no
P1 O4 C15 C10 . . . . 27.4(3) no
C20 C19 C18 C23 . . . . -1.5(3) no
C20 C19 C18 C16 . . . . 178.04(19) no
N2 C16 C18 C23 . . . . 92.9(2) no
C17 C16 C18 C23 . . . . -140.77(19) no
N2 C16 C18 C19 . . . . -86.7(2) no
C17 C16 C18 C19 . . . . 39.7(3) no
C11 C12 C13 C14 . . . . -0.6(3) no
Br30 C12 C13 C14 . . . . -179.15(16) no
P1 O6 C29 C24 . . . . -98.4(2) no
P1 O6 C29 C28 . . . . 81.9(2) no
C28 C29 C24 C25 . . . . -2.1(4) no
O6 C29 C24 C25 . . . . 178.2(2) no
C19 C18 C23 C22 . . . . 0.3(3) no
C16 C18 C23 C22 . . . . -179.2(2) no
C24 C29 C28 C27 . . . . 2.0(3) no
O6 C29 C28 C27 . . . . -178.4(2) no
C10 C15 C14 C13 . . . . -0.6(3) no
O4 C15 C14 C13 . . . . -178.71(19) no
C12 C13 C14 C15 . . . . 0.8(3) no
C22 C21 C20 C19 . . . . 0.2(4) no
C18 C19 C20 C21 . . . . 1.2(3) no
C25 C26 C27 C28 . . . . -1.7(4) no
N3 C26 C27 C28 . . . . 176.5(2) no
C29 C28 C27 C26 . . . . -0.1(4) no
C18 C23 C22 C21 . . . . 1.1(4) no
C20 C21 C22 C23 . . . . -1.4(4) no
C27 C26 C25 C24 . . . . 1.6(4) no
N3 C26 C25 C24 . . . . -176.6(2) no
C29 C24 C25 C26 . . . . 0.3(4) no
C25 C26 N3 O7 . . . . -7.0(4) no
C27 C26 N3 O7 . . . . 174.8(3) no
C25 C26 N3 O8 . . . . 171.5(3) no
C27 C26 N3 O8 . . . . -6.8(3) no
